data_4301974
loop_
_publ_author_name
'Artem L. Gushchin'
'Bee-Lean Ooi'
'Pernille Harris'
'Cristian Vicent'
'Maxim N. Sokolov'

_publ_contact_author_address
;Nikolaev Institute of Inorganic Chemistry,
SB Russian Academy of Sciences,
Akad. Lavrentiev prospekt 3,
Novosibirsk 90,
630090 Russia
;
_publ_contact_author_email d.y.naumov@ngs.ru
_publ_contact_author_fax 7(383)3309489
_publ_contact_author_name 'Dr. Dmitry Yu. Naumov'
_publ_contact_author_phone 7(383)3309466
_publ_section_title
;
Synthesis and Characterization of Mixed Chalcogen Triangular Complexes with
New Mo3(\m3-S)(\m2-Se2)34+ and M3(\m3-S)(\m2-Se)34+ (M = Mo, W) Cluster Cores
;
_journal_name_full 'Inorganic Chemistry'
_journal_page_first 3832
_journal_page_last 3839
_journal_paper_doi 10.1021/ic8023327
_journal_volume 48
_journal_year 2009
_chemical_formula_sum 'C48 H104 Br7 Mo3 N3 Se7'
_chemical_formula_weight 2123.25
_space_group_IT_number 14
_symmetry_cell_setting monoclinic
_symmetry_Int_Tables_number 14
_symmetry_space_group_name_Hall '-P 2ybc'
_symmetry_space_group_name_H-M 'P 1 21/c 1'
_atom_sites_solution_hydrogens geom
_atom_sites_solution_primary direct
_atom_sites_solution_secondary difmap
_audit_creation_method SHELXL-97
_cell_angle_alpha 90.00
_cell_angle_beta 97.049(3)
_cell_angle_gamma 90.00
_cell_formula_units_Z 4
_cell_length_a 13.224(2)
_cell_length_b 13.463(2)
_cell_length_c 42.744(6)
_cell_measurement_reflns_used 4812
_cell_measurement_temperature 293(2)
_cell_measurement_theta_max 20.28
_cell_measurement_theta_min 2.29
_cell_volume 7552.4(19)
_computing_cell_refinement 'SAINT (Bruker, 2004)'
_computing_data_collection 'APEX2 (Bruker, 2004)'
_computing_data_reduction 'SAINT (Bruker, 2004)'
_computing_molecular_graphics 'SHELXTL (Bruker, 2004)'
_computing_publication_material 'SHELXTL (Bruker, 2004)'
_computing_structure_refinement 'SHELXTL (Bruker, 2004)'
_computing_structure_solution 'SHELXTL (Bruker, 2004)'
_diffrn_ambient_temperature 293(2)
_diffrn_detector_area_resol_mean 25
_diffrn_measured_fraction_theta_full 1.000
_diffrn_measured_fraction_theta_max 0.996
_diffrn_measurement_device_type 'Bruker Nonius X8Apex CCD area-detector'
_diffrn_measurement_method '\f scans'
_diffrn_radiation_monochromator graphite
_diffrn_radiation_probe x-ray
_diffrn_radiation_type MoK\a
_diffrn_radiation_wavelength 0.71073
_diffrn_reflns_av_R_equivalents 0.0593
_diffrn_reflns_av_sigmaI/netI 0.0965
_diffrn_reflns_limit_h_max 16
_diffrn_reflns_limit_h_min -15
_diffrn_reflns_limit_k_max 16
_diffrn_reflns_limit_k_min -9
_diffrn_reflns_limit_l_max 43
_diffrn_reflns_limit_l_min -53
_diffrn_reflns_number 37452
_diffrn_reflns_theta_full 25.00
_diffrn_reflns_theta_max 26.36
_diffrn_reflns_theta_min 0.96
_diffrn_source 'fine-focus sealed tube'
_diffrn_standards_decay_% 0
_diffrn_standards_number 0
_exptl_absorpt_coefficient_mu 7.597
_exptl_absorpt_correction_T_max 0.6585
_exptl_absorpt_correction_T_min 0.3953
_exptl_absorpt_correction_type multi-scan
_exptl_absorpt_process_details 'SADABS (Bruker, 2004)'
_exptl_crystal_colour red
_exptl_crystal_density_diffrn 1.867
_exptl_crystal_density_method 'not measured'
_exptl_crystal_description prism
_exptl_crystal_F_000 4088
_exptl_crystal_size_max 0.15
_exptl_crystal_size_mid 0.08
_exptl_crystal_size_min 0.06
_refine_diff_density_max 0.963
_refine_diff_density_min -0.886
_refine_diff_density_rms 0.142
_refine_ls_extinction_coef 0
_refine_ls_extinction_method none
_refine_ls_goodness_of_fit_ref 0.946
_refine_ls_hydrogen_treatment constr
_refine_ls_matrix_type full
_refine_ls_number_parameters 625
_refine_ls_number_reflns 15372
_refine_ls_number_restraints 372
_refine_ls_restrained_S_all 0.960
_refine_ls_R_factor_all 0.1330
_refine_ls_R_factor_gt 0.0566
_refine_ls_shift/su_max 0.001
_refine_ls_shift/su_mean 0.001
_refine_ls_structure_factor_coef Fsqd
_refine_ls_weighting_details 'calc w=1/[\s^2^(Fo^2^)+(0.0757P)^2^] where P=(Fo^2^+2Fc^2^)/3'
_refine_ls_weighting_scheme calc
_refine_ls_wR_factor_gt 0.1372
_refine_ls_wR_factor_ref 0.1576
_reflns_number_gt 7892
_reflns_number_total 15372
_reflns_threshold_expression >2\s(I)
_cod_data_source_file ic8023327_si_002.cif
_cod_data_source_block ag237
_cod_original_cell_volume 7552(2)
_cod_original_sg_symbol_H-M 'P 21/c'
_cod_database_code 4301974

loop_
_symmetry_equiv_pos_as_xyz
'x, y, z'
'-x, y+1/2, -z+1/2'
'-x, -y, -z'
'x, -y-1/2, z-1/2'

loop_
_atom_site_label
_atom_site_type_symbol
_atom_site_fract_x
_atom_site_fract_y
_atom_site_fract_z
_atom_site_U_iso_or_equiv
_atom_site_adp_type
_atom_site_occupancy
_atom_site_symmetry_multiplicity
_atom_site_calc_flag
_atom_site_refinement_flags
_atom_site_disorder_assembly
_atom_site_disorder_group
Mo1 Mo 0.50080(6) 0.71422(6) 0.101638(18) 0.0448(2) Uani 1 1 d . . .
Br1 Br 0.22239(9) 0.83294(9) 0.13868(3) 0.0801(4) Uani 1 1 d . . .
Se1 Se 0.59668(8) 0.57824(8) 0.13072(2) 0.0584(3) Uani 1 1 d . . .
N1 N 0.4163(5) 1.2207(5) 0.03398(16) 0.066(2) Uani 1 1 d D . .
C232 C -0.0544(10) 0.6562(12) 0.0739(3) 0.146(6) Uani 1 1 d DU . .
H23A H -0.0990 0.7137 0.0722 0.175 Uiso 1 1 calc R . .
H23B H -0.0961 0.5968 0.0714 0.175 Uiso 1 1 calc R . .
Mo2 Mo 0.41192(6) 0.55422(6) 0.130943(18) 0.0463(2) Uani 1 1 d . . .
N2 N -0.0506(6) 0.6484(6) 0.13328(18) 0.083(3) Uani 1 1 d D . .
Mo3 Mo 0.52980(6) 0.69585(6) 0.167530(18) 0.0460(2) Uani 1 1 d . . .
N3 N 0.6682(6) 0.6299(5) 0.30652(17) 0.073(3) Uani 1 1 d D . .
Br11 Br 0.65226(8) 0.69109(9) 0.06697(2) 0.0724(3) Uani 1 1 d . . .
Se11 Se 0.40626(8) 0.56944(7) 0.06971(2) 0.0566(3) Uani 1 1 d . . .
Br12 Br 0.44532(9) 0.85114(8) 0.05722(2) 0.0718(3) Uani 1 1 d . . .
Se12 Se 0.31148(7) 0.67987(7) 0.09554(2) 0.0538(3) Uani 1 1 d . . .
Br21 Br 0.47319(10) 0.36729(8) 0.12794(3) 0.0733(3) Uani 1 1 d . . .
Se21 Se 0.45965(8) 0.53527(7) 0.19184(2) 0.0591(3) Uani 1 1 d . . .
Br22 Br 0.23163(8) 0.46152(8) 0.12711(3) 0.0731(3) Uani 1 1 d . . .
Se22 Se 0.34549(8) 0.65774(7) 0.17347(2) 0.0568(3) Uani 1 1 d . . .
Br31 Br 0.71112(8) 0.65704(9) 0.19819(3) 0.0748(3) Uani 1 1 d . . .
Se31 Se 0.62312(8) 0.82951(7) 0.13787(2) 0.0573(3) Uani 1 1 d . . .
Br32 Br 0.52010(9) 0.80415(8) 0.21876(2) 0.0706(3) Uani 1 1 d . . .
Se32 Se 0.45003(8) 0.84621(7) 0.13867(2) 0.0535(3) Uani 1 1 d . . .
C111 C 0.4915(7) 1.2821(7) 0.0182(2) 0.074(3) Uani 1 1 d DU . .
H11A H 0.4544 1.3179 0.0007 0.089 Uiso 1 1 calc R . .
H11B H 0.5384 1.2374 0.0095 0.089 Uiso 1 1 calc R . .
C112 C 0.5535(8) 1.3570(7) 0.0396(2) 0.085(3) Uani 1 1 d DU . .
H11C H 0.5075 1.4061 0.0466 0.102 Uiso 1 1 calc R . .
H11D H 0.5858 1.3225 0.0581 0.102 Uiso 1 1 calc R . .
C113 C 0.6354(9) 1.4101(8) 0.0237(3) 0.112(5) Uani 1 1 d DU . .
H11E H 0.6046 1.4366 0.0036 0.134 Uiso 1 1 calc R . .
H11F H 0.6611 1.4657 0.0368 0.134 Uiso 1 1 calc R . .
C114 C 0.7227(11) 1.3449(11) 0.0181(4) 0.162(7) Uani 1 1 d DU . .
H11G H 0.7567 1.3222 0.0379 0.244 Uiso 1 1 calc R . .
H11H H 0.7696 1.3819 0.0071 0.244 Uiso 1 1 calc R . .
H11I H 0.6978 1.2889 0.0055 0.244 Uiso 1 1 calc R . .
C121 C 0.4663(7) 1.1724(7) 0.0639(2) 0.073(3) Uani 1 1 d DU . .
H12A H 0.4167 1.1296 0.0721 0.088 Uiso 1 1 calc R . .
H12B H 0.4845 1.2240 0.0794 0.088 Uiso 1 1 calc R . .
C122 C 0.5610(8) 1.1114(8) 0.0603(2) 0.088(4) Uani 1 1 d DU . .
H12C H 0.6073 1.1483 0.0487 0.106 Uiso 1 1 calc R . .
H12D H 0.5430 1.0498 0.0493 0.106 Uiso 1 1 calc R . .
C123 C 0.6106(10) 1.0905(11) 0.0945(3) 0.134(5) Uani 1 1 d DU . .
H12E H 0.6141 1.1516 0.1066 0.160 Uiso 1 1 calc R . .
H12F H 0.5690 1.0435 0.1045 0.160 Uiso 1 1 calc R . .
C124 C 0.7163(12) 1.0487(17) 0.0943(5) 0.260(12) Uani 1 1 d DU . .
H12G H 0.7139 0.9937 0.0799 0.391 Uiso 1 1 calc R . .
H12H H 0.7420 1.0265 0.1151 0.391 Uiso 1 1 calc R . .
H12I H 0.7603 1.0993 0.0877 0.391 Uiso 1 1 calc R . .
C131 C 0.3747(8) 1.1444(7) 0.0098(2) 0.073(3) Uani 1 1 d DU . .
H13A H 0.4298 1.1003 0.0059 0.088 Uiso 1 1 calc R . .
H13B H 0.3519 1.1785 -0.0098 0.088 Uiso 1 1 calc R . .
C132 C 0.2870(8) 1.0816(8) 0.0188(3) 0.092(4) Uani 1 1 d DU . .
H13C H 0.2318 1.1241 0.0236 0.110 Uiso 1 1 calc R . .
H13D H 0.3096 1.0420 0.0373 0.110 Uiso 1 1 calc R . .
C133 C 0.2502(11) 1.0136(10) -0.0091(3) 0.141(6) Uani 1 1 d DU . .
H13E H 0.2329 1.0531 -0.0280 0.170 Uiso 1 1 calc R . .
H13F H 0.3040 0.9678 -0.0129 0.170 Uiso 1 1 calc R . .
C134 C 0.1568(14) 0.9557(15) -0.0016(5) 0.247(12) Uani 1 1 d DU . .
H13G H 0.1378 0.9777 0.0182 0.371 Uiso 1 1 calc R . .
H13H H 0.1726 0.8861 -0.0004 0.371 Uiso 1 1 calc R . .
H13I H 0.1014 0.9669 -0.0179 0.371 Uiso 1 1 calc R . .
C141 C 0.3310(7) 1.2850(7) 0.0443(2) 0.074(3) Uani 1 1 d DU . .
H14A H 0.2849 1.2426 0.0542 0.089 Uiso 1 1 calc R . .
H14B H 0.3607 1.3320 0.0600 0.089 Uiso 1 1 calc R . .
C142 C 0.2697(8) 1.3423(8) 0.0177(2) 0.090(4) Uani 1 1 d DU . .
H14C H 0.2389 1.2956 0.0021 0.108 Uiso 1 1 calc R . .
H14D H 0.3154 1.3845 0.0076 0.108 Uiso 1 1 calc R . .
C143 C 0.1855(9) 1.4067(8) 0.0292(3) 0.122(5) Uani 1 1 d DU . .
H14E H 0.2158 1.4540 0.0447 0.147 Uiso 1 1 calc R . .
H14F H 0.1511 1.4438 0.0115 0.147 Uiso 1 1 calc R . .
C144 C 0.1083(12) 1.3425(12) 0.0437(4) 0.176(8) Uani 1 1 d DU . .
H14G H 0.0478 1.3357 0.0290 0.263 Uiso 1 1 calc R . .
H14H H 0.0915 1.3733 0.0626 0.263 Uiso 1 1 calc R . .
H14I H 0.1371 1.2780 0.0486 0.263 Uiso 1 1 calc R . .
C211 C -0.1239(9) 0.5620(8) 0.1313(3) 0.114(5) Uani 1 1 d DU . .
H21A H -0.1778 0.5735 0.1141 0.137 Uiso 1 1 calc R . .
H21B H -0.1550 0.5585 0.1507 0.137 Uiso 1 1 calc R . .
C212 C -0.0727(11) 0.4628(9) 0.1260(4) 0.160(7) Uani 1 1 d DU . .
H21C H -0.0240 0.4473 0.1442 0.193 Uiso 1 1 calc R . .
H21D H -0.0359 0.4678 0.1078 0.193 Uiso 1 1 calc R . .
C213 C -0.1529(16) 0.3780(13) 0.1207(5) 0.250(12) Uani 1 1 d DU . .
H21E H -0.2211 0.4059 0.1176 0.300 Uiso 1 1 calc R . .
H21F H -0.1424 0.3402 0.1021 0.300 Uiso 1 1 calc R . .
C214 C -0.141(3) 0.311(2) 0.1493(8) 0.50(3) Uani 1 1 d DU . .
H21G H -0.0825 0.2695 0.1489 0.753 Uiso 1 1 calc R . .
H21H H -0.2009 0.2705 0.1492 0.753 Uiso 1 1 calc R . .
H21I H -0.1329 0.3511 0.1681 0.753 Uiso 1 1 calc R . .
C221 C 0.0304(7) 0.6383(8) 0.1612(2) 0.081(3) Uani 1 1 d DU . .
H22A H 0.0738 0.6965 0.1624 0.098 Uiso 1 1 calc R . .
H22B H 0.0723 0.5809 0.1581 0.098 Uiso 1 1 calc R . .
C222 C -0.0144(8) 0.6266(10) 0.1926(2) 0.099(4) Uani 1 1 d DU . .
H22C H -0.0439 0.5609 0.1940 0.119 Uiso 1 1 calc R . .
H22D H -0.0676 0.6755 0.1940 0.119 Uiso 1 1 calc R . .
C223 C 0.0727(9) 0.6416(11) 0.2199(3) 0.121(5) Uani 1 1 d DU . .
H22E H 0.1247 0.5912 0.2189 0.145 Uiso 1 1 calc R . .
H22F H 0.1037 0.7063 0.2181 0.145 Uiso 1 1 calc R . .
C224 C 0.0278(13) 0.6337(14) 0.2513(3) 0.175(7) Uani 1 1 d DU . .
H22G H -0.0180 0.6881 0.2531 0.262 Uiso 0.50 1 calc PR . .
H22H H 0.0819 0.6358 0.2684 0.262 Uiso 0.50 1 calc PR . .
H22I H -0.0086 0.5721 0.2519 0.262 Uiso 0.50 1 calc PR . .
C231 C 0.0119(8) 0.6554(10) 0.1060(2) 0.095(4) Uani 1 1 d DU . .
H23C H 0.0583 0.5994 0.1068 0.114 Uiso 1 1 calc R . .
H23D H 0.0525 0.7156 0.1081 0.114 Uiso 1 1 calc R . .
C233 C 0.0195(15) 0.6602(13) 0.0479(4) 0.195(9) Uani 1 1 d DU . .
H23E H 0.0838 0.6276 0.0548 0.234 Uiso 0.50 1 calc PR . .
H23F H -0.0110 0.6307 0.0283 0.234 Uiso 0.50 1 calc PR . .
C234 C 0.0326(17) 0.7723(13) 0.0448(5) 0.251(12) Uani 1 1 d DU . .
H23G H 0.0038 0.8053 0.0615 0.377 Uiso 1 1 calc R . .
H23H H -0.0015 0.7940 0.0249 0.377 Uiso 1 1 calc R . .
H23I H 0.1039 0.7879 0.0460 0.377 Uiso 1 1 calc R . .
C241 C -0.1183(8) 0.7373(8) 0.1361(3) 0.092(4) Uani 1 1 d DU . .
H24A H -0.1523 0.7298 0.1548 0.110 Uiso 1 1 calc R . .
H24B H -0.1703 0.7390 0.1180 0.110 Uiso 1 1 calc R . .
C242 C -0.0608(11) 0.8356(8) 0.1381(3) 0.127(5) Uani 1 1 d DU . .
H24C H 0.0115 0.8231 0.1435 0.153 Uiso 1 1 calc R . .
H24D H -0.0705 0.8682 0.1177 0.153 Uiso 1 1 calc R . .
C243 C -0.0979(15) 0.9027(12) 0.1625(5) 0.214(9) Uani 1 1 d DU . .
H24E H -0.1706 0.9129 0.1572 0.257 Uiso 1 1 calc R . .
H24F H -0.0874 0.8696 0.1828 0.257 Uiso 1 1 calc R . .
C244 C -0.0460(16) 1.0022(12) 0.1654(5) 0.224(10) Uani 1 1 d DU . .
H24G H 0.0068 1.0042 0.1519 0.336 Uiso 1 1 calc R . .
H24H H -0.0167 1.0125 0.1869 0.336 Uiso 1 1 calc R . .
H24I H -0.0949 1.0536 0.1594 0.336 Uiso 1 1 calc R . .
C311 C 0.6948(10) 0.5247(7) 0.2983(2) 0.095(4) Uani 1 1 d DU . .
H31A H 0.7669 0.5146 0.3048 0.114 Uiso 1 1 calc R . .
H31B H 0.6581 0.4797 0.3106 0.114 Uiso 1 1 calc R . .
C312 C 0.6724(11) 0.4961(9) 0.2645(3) 0.125(5) Uani 1 1 d DU . .
H31C H 0.6862 0.5513 0.2511 0.151 Uiso 1 1 calc R . .
H31D H 0.6013 0.4777 0.2596 0.151 Uiso 1 1 calc R . .
C313 C 0.7429(12) 0.4051(11) 0.2587(3) 0.154(6) Uani 1 1 d DU . .
H31E H 0.8141 0.4242 0.2629 0.185 Uiso 1 1 calc R . .
H31F H 0.7307 0.3507 0.2726 0.185 Uiso 1 1 calc R . .
C314 C 0.718(2) 0.3734(19) 0.2242(4) 0.40(2) Uani 1 1 d DU . .
H31G H 0.6477 0.3527 0.2205 0.593 Uiso 1 1 calc R . .
H31H H 0.7610 0.3192 0.2199 0.593 Uiso 1 1 calc R . .
H31I H 0.7282 0.4283 0.2107 0.593 Uiso 1 1 calc R . .
C321 C 0.6867(8) 0.6389(9) 0.3419(2) 0.095(4) Uani 1 1 d DU . .
H32A H 0.6460 0.5892 0.3509 0.114 Uiso 1 1 calc R . .
H32B H 0.6627 0.7036 0.3478 0.114 Uiso 1 1 calc R . .
C322 C 0.7965(8) 0.6271(10) 0.3563(2) 0.108(4) Uani 1 1 d DU . .
H32C H 0.8368 0.6818 0.3499 0.130 Uiso 1 1 calc R . .
H32D H 0.8240 0.5658 0.3490 0.130 Uiso 1 1 calc R . .
C323 C 0.8023(10) 0.6253(12) 0.3924(3) 0.139(6) Uani 1 1 d DU . .
H32E H 0.7776 0.6878 0.3998 0.167 Uiso 1 1 calc R . .
H32F H 0.7593 0.5725 0.3988 0.167 Uiso 1 1 calc R . .
C324 C 0.9118(11) 0.6086(15) 0.4070(4) 0.195(9) Uani 1 1 d DU . .
H32G H 0.9323 0.5422 0.4026 0.292 Uiso 1 1 calc R . .
H32H H 0.9165 0.6179 0.4294 0.292 Uiso 1 1 calc R . .
H32I H 0.9557 0.6552 0.3983 0.292 Uiso 1 1 calc R . .
C331 C 0.7330(9) 0.6983(7) 0.2893(3) 0.093(4) Uani 1 1 d DU . .
H33A H 0.7154 0.6892 0.2668 0.112 Uiso 1 1 calc R . .
H33B H 0.8040 0.6800 0.2946 0.112 Uiso 1 1 calc R . .
C332 C 0.7200(10) 0.8084(7) 0.2974(3) 0.114(5) Uani 1 1 d DU . .
H33C H 0.7157 0.8159 0.3198 0.137 Uiso 1 1 calc R . .
H33D H 0.6580 0.8344 0.2859 0.137 Uiso 1 1 calc R . .
C333 C 0.8142(12) 0.8656(11) 0.2882(4) 0.173(7) Uani 1 1 d DU . .
H33E H 0.8132 0.9327 0.2964 0.208 Uiso 1 1 calc R . .
H33F H 0.8756 0.8335 0.2981 0.208 Uiso 1 1 calc R . .
C334 C 0.819(2) 0.871(2) 0.2535(4) 0.302(15) Uani 1 1 d DU . .
H33G H 0.7668 0.8292 0.2428 0.453 Uiso 0.50 1 calc PR . .
H33H H 0.8845 0.8482 0.2490 0.453 Uiso 0.50 1 calc PR . .
H33I H 0.8087 0.9381 0.2465 0.453 Uiso 0.50 1 calc PR . .
C341 C 0.5577(7) 0.6539(9) 0.2961(3) 0.100(4) Uani 1 1 d DU . .
H34A H 0.5463 0.6494 0.2733 0.120 Uiso 1 1 calc R . .
H34B H 0.5461 0.7226 0.3016 0.120 Uiso 1 1 calc R . .
C342 C 0.4781(8) 0.5908(11) 0.3092(3) 0.129(5) Uani 1 1 d DU . .
H34C H 0.4737 0.6078 0.3310 0.154 Uiso 1 1 calc R . .
H34D H 0.4950 0.5209 0.3080 0.154 Uiso 1 1 calc R . .
C343 C 0.3751(11) 0.6134(14) 0.2884(4) 0.196(9) Uani 1 1 d DU . .
H34E H 0.3626 0.6844 0.2880 0.235 Uiso 1 1 calc R . .
H34F H 0.3785 0.5911 0.2670 0.235 Uiso 1 1 calc R . .
C344 C 0.2896(14) 0.560(2) 0.3020(7) 0.41(2) Uani 1 1 d DU . .
H34G H 0.3128 0.4964 0.3098 0.619 Uiso 1 1 calc R . .
H34H H 0.2329 0.5522 0.2859 0.619 Uiso 1 1 calc R . .
H34I H 0.2687 0.5990 0.3190 0.619 Uiso 1 1 calc R . .

loop_
_atom_site_aniso_label
_atom_site_aniso_U_11
_atom_site_aniso_U_22
_atom_site_aniso_U_33
_atom_site_aniso_U_23
_atom_site_aniso_U_13
_atom_site_aniso_U_12
Mo1 0.0466(5) 0.0495(5) 0.0381(4) 0.0018(3) 0.0049(4) -0.0002(4)
Br1 0.0567(7) 0.0817(8) 0.1017(9) -0.0212(7) 0.0091(6) 0.0105(6)
Se1 0.0556(6) 0.0658(7) 0.0543(6) 0.0038(5) 0.0093(5) 0.0055(5)
N1 0.085(6) 0.056(5) 0.055(5) 0.003(4) 0.006(5) 0.006(5)
C232 0.126(8) 0.180(9) 0.134(9) 0.003(7) 0.027(7) -0.007(7)
Mo2 0.0475(5) 0.0495(5) 0.0419(5) -0.0018(4) 0.0055(4) -0.0030(4)
N2 0.054(6) 0.104(8) 0.092(7) -0.001(6) 0.012(5) -0.014(5)
Mo3 0.0464(5) 0.0526(5) 0.0393(4) -0.0005(4) 0.0069(4) -0.0031(4)
N3 0.094(7) 0.067(6) 0.060(6) 0.018(4) 0.017(5) 0.010(5)
Br11 0.0593(7) 0.1059(9) 0.0536(6) 0.0065(6) 0.0142(5) 0.0076(6)
Se11 0.0675(7) 0.0567(6) 0.0446(6) -0.0066(5) 0.0030(5) 0.0010(5)
Br12 0.0917(9) 0.0670(7) 0.0557(6) 0.0149(5) 0.0058(6) 0.0072(6)
Se12 0.0477(6) 0.0562(6) 0.0558(6) -0.0029(5) -0.0012(5) 0.0017(5)
Br21 0.0969(9) 0.0549(6) 0.0687(7) -0.0024(5) 0.0118(6) 0.0109(6)
Se21 0.0675(7) 0.0638(6) 0.0468(6) 0.0069(5) 0.0102(5) -0.0070(5)
Br22 0.0608(7) 0.0772(8) 0.0807(8) 0.0004(6) 0.0061(6) -0.0203(6)
Se22 0.0510(6) 0.0672(7) 0.0542(6) -0.0077(5) 0.0150(5) -0.0059(5)
Br31 0.0553(7) 0.1069(9) 0.0609(7) 0.0121(6) 0.0020(5) 0.0054(6)
Se31 0.0542(6) 0.0613(6) 0.0558(6) 0.0038(5) 0.0044(5) -0.0118(5)
Br32 0.0853(8) 0.0753(7) 0.0501(6) -0.0127(5) 0.0038(6) 0.0011(6)
Se32 0.0574(6) 0.0503(6) 0.0523(6) -0.0051(4) 0.0045(5) 0.0000(5)
C111 0.085(6) 0.076(6) 0.060(5) 0.011(5) 0.008(5) 0.003(5)
C112 0.100(7) 0.077(6) 0.080(6) 0.006(5) 0.016(5) 0.001(5)
C113 0.124(8) 0.112(7) 0.101(7) 0.009(6) 0.017(6) -0.007(6)
C114 0.158(9) 0.167(9) 0.163(9) 0.010(7) 0.024(7) -0.004(7)
C121 0.085(6) 0.077(6) 0.059(5) 0.008(5) 0.015(5) -0.011(5)
C122 0.101(7) 0.079(6) 0.083(6) 0.016(5) 0.007(5) 0.005(5)
C123 0.136(8) 0.133(8) 0.135(8) 0.037(6) 0.030(7) 0.024(7)
C124 0.257(14) 0.262(14) 0.262(14) 0.021(8) 0.029(8) -0.010(8)
C131 0.090(6) 0.076(6) 0.055(5) -0.011(5) 0.010(5) -0.003(5)
C132 0.099(7) 0.086(6) 0.089(6) -0.002(5) 0.009(6) 0.011(6)
C133 0.139(8) 0.133(8) 0.154(9) -0.015(7) 0.024(7) -0.006(7)
C134 0.246(13) 0.243(13) 0.254(13) -0.013(8) 0.033(8) -0.015(8)
C141 0.078(6) 0.074(6) 0.073(6) -0.010(5) 0.018(5) 0.001(5)
C142 0.093(7) 0.090(6) 0.088(6) 0.002(5) 0.011(6) 0.012(6)
C143 0.115(8) 0.126(8) 0.127(8) -0.005(6) 0.018(6) -0.005(6)
C144 0.167(10) 0.186(10) 0.176(10) -0.003(7) 0.024(7) 0.004(7)
C211 0.088(7) 0.125(7) 0.129(8) -0.011(6) 0.015(6) -0.009(6)
C212 0.154(9) 0.156(9) 0.170(9) -0.015(7) 0.014(7) -0.018(7)
C213 0.242(14) 0.247(14) 0.262(14) 0.000(8) 0.035(8) -0.006(8)
C214 0.50(3) 0.50(3) 0.50(3) 0.005(8) 0.058(9) -0.007(8)
C221 0.067(6) 0.087(6) 0.089(6) 0.002(5) 0.006(5) 0.006(5)
C222 0.094(7) 0.105(7) 0.098(7) -0.005(6) 0.007(6) 0.009(6)
C223 0.118(8) 0.139(8) 0.107(7) -0.001(6) 0.016(6) 0.007(6)
C224 0.173(10) 0.192(10) 0.160(10) 0.009(7) 0.023(7) 0.014(7)
C231 0.081(6) 0.115(7) 0.090(6) -0.010(6) 0.015(6) -0.003(6)
C233 0.193(11) 0.208(11) 0.183(11) 0.010(7) 0.019(7) -0.014(7)
C234 0.250(14) 0.259(13) 0.243(13) 0.001(8) 0.027(8) -0.005(8)
C241 0.071(6) 0.116(7) 0.091(7) 0.006(6) 0.018(5) 0.014(6)
C242 0.118(8) 0.129(8) 0.139(8) 0.007(6) 0.030(7) 0.023(6)
C243 0.211(12) 0.210(11) 0.224(12) -0.001(8) 0.036(8) -0.024(8)
C244 0.216(12) 0.233(12) 0.228(12) -0.007(8) 0.041(8) 0.000(8)
C311 0.108(7) 0.092(7) 0.090(7) -0.007(5) 0.028(6) 0.000(6)
C312 0.139(8) 0.115(7) 0.123(8) 0.011(6) 0.018(6) -0.009(6)
C313 0.172(9) 0.142(9) 0.146(9) 0.000(7) 0.013(7) 0.006(7)
C314 0.40(2) 0.39(2) 0.40(2) 0.004(8) 0.059(9) 0.003(8)
C321 0.104(7) 0.097(7) 0.087(7) -0.002(5) 0.021(6) 0.014(6)
C322 0.112(7) 0.115(7) 0.099(7) -0.003(6) 0.019(6) 0.013(6)
C323 0.141(8) 0.157(8) 0.119(8) -0.015(7) 0.019(7) 0.024(7)
C324 0.196(11) 0.209(11) 0.179(11) -0.020(7) 0.018(7) 0.015(7)
C331 0.111(7) 0.082(6) 0.086(6) 0.005(5) 0.010(6) 0.005(6)
C332 0.121(8) 0.109(7) 0.115(7) -0.007(6) 0.022(6) -0.007(6)
C333 0.200(10) 0.149(9) 0.174(10) -0.007(7) 0.039(7) -0.026(7)
C334 0.310(17) 0.294(17) 0.302(17) -0.004(8) 0.037(8) -0.011(8)
C341 0.108(7) 0.093(7) 0.098(7) 0.017(6) 0.011(6) 0.010(6)
C342 0.122(8) 0.130(8) 0.134(8) 0.012(6) 0.017(7) -0.010(7)
C343 0.185(11) 0.186(11) 0.216(11) 0.025(7) 0.026(8) 0.007(7)
C344 0.41(2) 0.42(2) 0.41(2) 0.005(8) 0.045(9) 0.006(8)

loop_
_atom_type_symbol
_atom_type_description
_atom_type_scat_dispersion_real
_atom_type_scat_dispersion_imag
_atom_type_scat_source
C C 0.0033 0.0016 'International Tables Vol C Tables 4.2.6.8 and 6.1.1.4'
H H 0.0000 0.0000 'International Tables Vol C Tables 4.2.6.8 and 6.1.1.4'
N N 0.0061 0.0033 'International Tables Vol C Tables 4.2.6.8 and 6.1.1.4'
Se Se -0.0929 2.2259 'International Tables Vol C Tables 4.2.6.8 and 6.1.1.4'
Br Br -0.2901 2.4595 'International Tables Vol C Tables 4.2.6.8 and 6.1.1.4'
Mo Mo -1.6832 0.6857 'International Tables Vol C Tables 4.2.6.8 and 6.1.1.4'

loop_
_geom_angle_atom_site_label_1
_geom_angle_atom_site_label_2
_geom_angle_atom_site_label_3
_geom_angle
_geom_angle_site_symmetry_1
_geom_angle_site_symmetry_3
_geom_angle_publ_flag
Se1 Mo1 Se32 111.42(4) . . ?
Se1 Mo1 Se12 110.89(4) . . ?
Se32 Mo1 Se12 81.79(4) . . ?
Se1 Mo1 Se11 83.86(4) . . ?
Se32 Mo1 Se11 134.96(5) . . ?
Se12 Mo1 Se11 53.45(3) . . ?
Se1 Mo1 Se31 84.25(4) . . ?
Se32 Mo1 Se31 53.30(4) . . ?
Se12 Mo1 Se31 134.74(4) . . ?
Se11 Mo1 Se31 167.75(5) . . ?
Se1 Mo1 Br11 79.53(4) . . ?
Se32 Mo1 Br11 135.24(5) . . ?
Se12 Mo1 Br11 136.66(5) . . ?
Se11 Mo1 Br11 88.07(4) . . ?
Se31 Mo1 Br11 86.89(4) . . ?
Se1 Mo1 Br12 160.55(5) . . ?
Se32 Mo1 Br12 83.65(4) . . ?
Se12 Mo1 Br12 82.61(4) . . ?
Se11 Mo1 Br12 94.09(4) . . ?
Se31 Mo1 Br12 96.14(4) . . ?
Br11 Mo1 Br12 81.08(4) . . ?
Se1 Mo1 Mo3 55.38(3) . . ?
Se32 Mo1 Mo3 56.42(3) . . ?
Se12 Mo1 Mo3 95.68(4) . . ?
Se11 Mo1 Mo3 117.18(4) . . ?
Se31 Mo1 Mo3 57.20(3) . . ?
Br11 Mo1 Mo3 122.07(4) . . ?
Br12 Mo1 Mo3 139.68(4) . . ?
Se1 Mo1 Mo2 55.06(3) . . ?
Se32 Mo1 Mo2 95.84(4) . . ?
Se12 Mo1 Mo2 56.26(3) . . ?
Se11 Mo1 Mo2 57.49(3) . . ?
Se31 Mo1 Mo2 116.90(4) . . ?
Br11 Mo1 Mo2 122.90(4) . . ?
Br12 Mo1 Mo2 138.29(4) . . ?
Mo3 Mo1 Mo2 60.00(3) . . ?
Mo2 Se1 Mo3 69.47(4) . . ?
Mo2 Se1 Mo1 69.63(4) . . ?
Mo3 Se1 Mo1 69.16(4) . . ?
C131 N1 C121 111.8(7) . . ?
C131 N1 C111 105.7(6) . . ?
C121 N1 C111 111.7(7) . . ?
C131 N1 C141 111.2(7) . . ?
C121 N1 C141 105.1(6) . . ?
C111 N1 C141 111.5(7) . . ?
C231 C232 C233 107.2(10) . . ?
Se1 Mo2 Se22 111.21(4) . . ?
Se1 Mo2 Se12 110.92(4) . . ?
Se22 Mo2 Se12 81.88(4) . . ?
Se1 Mo2 Se21 84.17(4) . . ?
Se22 Mo2 Se21 53.24(4) . . ?
Se12 Mo2 Se21 134.78(4) . . ?
Se1 Mo2 Se11 83.83(4) . . ?
Se22 Mo2 Se11 134.83(5) . . ?
Se12 Mo2 Se11 53.28(3) . . ?
Se21 Mo2 Se11 167.70(5) . . ?
Se1 Mo2 Br21 79.37(4) . . ?
Se22 Mo2 Br21 133.80(5) . . ?
Se12 Mo2 Br21 138.20(5) . . ?
Se21 Mo2 Br21 85.28(4) . . ?
Se11 Mo2 Br21 89.85(4) . . ?
Se1 Mo2 Br22 159.38(5) . . ?
Se22 Mo2 Br22 85.17(4) . . ?
Se12 Mo2 Br22 82.94(4) . . ?
Se21 Mo2 Br22 96.88(4) . . ?
Se11 Mo2 Br22 93.40(4) . . ?
Br21 Mo2 Br22 80.20(4) . . ?
Se1 Mo2 Mo3 55.35(3) . . ?
Se22 Mo2 Mo3 56.30(3) . . ?
Se12 Mo2 Mo3 95.37(4) . . ?
Se21 Mo2 Mo3 57.52(3) . . ?
Se11 Mo2 Mo3 116.66(4) . . ?
Br21 Mo2 Mo3 121.23(4) . . ?
Br22 Mo2 Mo3 141.11(4) . . ?
Se1 Mo2 Mo1 55.31(3) . . ?
Se22 Mo2 Mo1 95.67(4) . . ?
Se12 Mo2 Mo1 56.04(3) . . ?
Se21 Mo2 Mo1 116.99(4) . . ?
Se11 Mo2 Mo1 57.20(3) . . ?
Br21 Mo2 Mo1 123.85(4) . . ?
Br22 Mo2 Mo1 138.18(4) . . ?
Mo3 Mo2 Mo1 59.76(3) . . ?
C241 N2 C221 112.2(8) . . ?
C241 N2 C211 103.5(8) . . ?
C221 N2 C211 111.3(8) . . ?
C241 N2 C231 113.5(8) . . ?
C221 N2 C231 102.3(7) . . ?
C211 N2 C231 114.4(8) . . ?
Se1 Mo3 Se32 111.24(4) . . ?
Se1 Mo3 Se22 110.97(4) . . ?
Se32 Mo3 Se22 82.09(4) . . ?
Se1 Mo3 Se31 84.52(4) . . ?
Se32 Mo3 Se31 53.36(4) . . ?
Se22 Mo3 Se31 135.19(5) . . ?
Se1 Mo3 Se21 84.00(4) . . ?
Se32 Mo3 Se21 134.98(5) . . ?
Se22 Mo3 Se21 53.19(4) . . ?
Se31 Mo3 Se21 168.06(5) . . ?
Se1 Mo3 Br31 79.34(4) . . ?
Se32 Mo3 Br31 134.33(5) . . ?
Se22 Mo3 Br31 137.43(5) . . ?
Se31 Mo3 Br31 85.55(4) . . ?
Se21 Mo3 Br31 89.08(4) . . ?
Se1 Mo3 Br32 159.58(5) . . ?
Se32 Mo3 Br32 84.44(4) . . ?
Se22 Mo3 Br32 83.32(4) . . ?
Se31 Mo3 Br32 95.52(4) . . ?
Se21 Mo3 Br32 94.07(4) . . ?
Br31 Mo3 Br32 80.30(4) . . ?
Se1 Mo3 Mo1 55.46(3) . . ?
Se32 Mo3 Mo1 56.17(3) . . ?
Se22 Mo3 Mo1 95.96(4) . . ?
Se31 Mo3 Mo1 57.59(3) . . ?
Se21 Mo3 Mo1 117.37(4) . . ?
Br31 Mo3 Mo1 121.31(4) . . ?
Br32 Mo3 Mo1 140.10(4) . . ?
Se1 Mo3 Mo2 55.17(3) . . ?
Se32 Mo3 Mo2 95.84(4) . . ?
Se22 Mo3 Mo2 56.24(3) . . ?
Se31 Mo3 Mo2 117.53(4) . . ?
Se21 Mo3 Mo2 57.42(3) . . ?
Br31 Mo3 Mo2 123.33(4) . . ?
Br32 Mo3 Mo2 138.89(4) . . ?
Mo1 Mo3 Mo2 60.24(3) . . ?
C321 N3 C331 114.0(8) . . ?
C321 N3 C341 108.1(8) . . ?
C331 N3 C341 108.2(8) . . ?
C321 N3 C311 107.2(7) . . ?
C331 N3 C311 107.3(8) . . ?
C341 N3 C311 112.1(8) . . ?
Se12 Se11 Mo1 61.48(4) . . ?
Se12 Se11 Mo2 61.53(4) . . ?
Mo1 Se11 Mo2 65.31(3) . . ?
Se11 Se12 Mo1 65.07(4) . . ?
Se11 Se12 Mo2 65.20(4) . . ?
Mo1 Se12 Mo2 67.71(3) . . ?
Se22 Se21 Mo2 61.55(4) . . ?
Se22 Se21 Mo3 61.56(4) . . ?
Mo2 Se21 Mo3 65.06(3) . . ?
Se21 Se22 Mo2 65.21(4) . . ?
Se21 Se22 Mo3 65.26(4) . . ?
Mo2 Se22 Mo3 67.46(3) . . ?
Se32 Se31 Mo3 61.85(4) . . ?
Se32 Se31 Mo1 61.46(4) . . ?
Mo3 Se31 Mo1 65.21(3) . . ?
Se31 Se32 Mo1 65.23(4) . . ?
Se31 Se32 Mo3 64.79(4) . . ?
Mo1 Se32 Mo3 67.41(3) . . ?
N1 C111 C112 115.2(7) . . ?
C113 C112 C111 113.5(8) . . ?
C114 C113 C112 113.7(10) . . ?
N1 C121 C122 115.2(7) . . ?
C121 C122 C123 105.1(8) . . ?
C124 C123 C122 110.2(10) . . ?
N1 C131 C132 115.5(7) . . ?
C131 C132 C133 108.3(8) . . ?
C134 C133 C132 109.2(10) . . ?
C142 C141 N1 114.6(7) . . ?
C141 C142 C143 112.9(8) . . ?
C144 C143 C142 110.8(9) . . ?
N2 C211 C212 112.9(9) . . ?
C211 C212 C213 110.9(11) . . ?
C214 C213 C212 108.5(13) . . ?
N2 C221 C222 112.8(7) . . ?
C221 C222 C223 108.2(8) . . ?
C224 C223 C222 108.4(10) . . ?
N2 C231 C232 112.5(8) . . ?
C234 C233 C232 100.6(11) . . ?
N2 C241 C242 113.4(8) . . ?
C243 C242 C241 110.8(10) . . ?
C244 C243 C242 114.0(12) . . ?
C312 C311 N3 116.3(9) . . ?
C311 C312 C313 107.6(9) . . ?
C314 C313 C312 107.7(11) . . ?
N3 C321 C322 115.5(8) . . ?
C321 C322 C323 109.8(9) . . ?
C324 C323 C322 110.1(10) . . ?
N3 C331 C332 113.1(8) . . ?
C331 C332 C333 107.7(9) . . ?
C334 C333 C332 114.1(12) . . ?
N3 C341 C342 117.6(8) . . ?
C341 C342 C343 106.1(10) . . ?
C344 C343 C342 109.4(12) . . ?

loop_
_geom_bond_atom_site_label_1
_geom_bond_atom_site_label_2
_geom_bond_distance
_geom_bond_site_symmetry_2
_geom_bond_publ_flag
Mo1 Se1 2.4733(13) . ?
Mo1 Se32 2.5248(12) . ?
Mo1 Se12 2.5277(13) . ?
Mo1 Se11 2.6086(12) . ?
Mo1 Se31 2.6096(12) . ?
Mo1 Br11 2.6521(13) . ?
Mo1 Br12 2.6830(13) . ?
Mo1 Mo3 2.8064(11) . ?
Mo1 Mo2 2.8199(11) . ?
Se1 Mo2 2.4658(13) . ?
Se1 Mo3 2.4711(13) . ?
N1 C131 1.511(7) . ?
N1 C121 1.513(7) . ?
N1 C111 1.516(8) . ?
N1 C141 1.529(8) . ?
C232 C231 1.534(9) . ?
C232 C233 1.568(9) . ?
Mo2 Se22 2.5320(12) . ?
Mo2 Se12 2.5343(12) . ?
Mo2 Se21 2.6143(13) . ?
Mo2 Se11 2.6171(13) . ?
Mo2 Br21 2.6517(13) . ?
Mo2 Br22 2.6782(13) . ?
Mo2 Mo3 2.8130(11) . ?
N2 C241 1.508(8) . ?
N2 C221 1.509(8) . ?
N2 C211 1.509(8) . ?
N2 C231 1.514(8) . ?
Mo3 Se32 2.5324(12) . ?
Mo3 Se22 2.5339(13) . ?
Mo3 Se31 2.5985(12) . ?
Mo3 Se21 2.6172(12) . ?
Mo3 Br31 2.6399(14) . ?
Mo3 Br32 2.6470(13) . ?
N3 C321 1.506(8) . ?
N3 C331 1.508(8) . ?
N3 C341 1.510(8) . ?
N3 C311 1.512(8) . ?
Se11 Se12 2.3108(14) . ?
Se21 Se22 2.3071(15) . ?
Se31 Se32 2.3044(15) . ?
C111 C112 1.530(8) . ?
C112 C113 1.525(8) . ?
C113 C114 1.493(9) . ?
C121 C122 1.522(8) . ?
C122 C123 1.553(9) . ?
C123 C124 1.508(9) . ?
C131 C132 1.522(8) . ?
C132 C133 1.534(9) . ?
C133 C134 1.527(9) . ?
C141 C142 1.521(8) . ?
C142 C143 1.537(8) . ?
C143 C144 1.527(9) . ?
C211 C212 1.527(9) . ?
C212 C213 1.556(9) . ?
C213 C214 1.512(10) . ?
C221 C222 1.542(8) . ?
C222 C223 1.547(9) . ?
C223 C224 1.537(9) . ?
C233 C234 1.527(9) . ?
C241 C242 1.523(9) . ?
C242 C243 1.508(9) . ?
C243 C244 1.504(9) . ?
C311 C312 1.490(9) . ?
C312 C313 1.577(9) . ?
C313 C314 1.530(10) . ?
C321 C322 1.514(8) . ?
C322 C323 1.534(9) . ?
C323 C324 1.522(9) . ?
C331 C332 1.537(8) . ?
C332 C333 1.556(9) . ?
C333 C334 1.493(10) . ?
C341 C342 1.513(9) . ?
C342 C343 1.561(9) . ?
C343 C344 1.512(10) . ?
